data_2104758
loop_
_publ_author_name
'Montejo-Bernardo, J. M.'
'Garc\'ia-Granda, S.'
'Fern\'andez-Gonz\'alez, A.'

_publ_section_title
;
 Structures of relevant ammonium salts in fertilizers
;
_journal_coeditor_code KD5044
_journal_issue 3
_journal_name_full 'Acta Crystallographica Section B'
_journal_page_first 358
_journal_page_last 365
_journal_paper_doi 10.1107/S0108768110015430
_journal_volume 66
_journal_year 2010
_chemical_formula_moiety 'O4 S, 4(H4 N), 2(N O3)'
_chemical_formula_sum 'H16 N6 O10 S'
_chemical_formula_weight 292.25
_chemical_name_common '2NA SA double salt'
_chemical_name_systematic
;
 ?
;
_space_group_IT_number 14
_symmetry_cell_setting monoclinic
_symmetry_space_group_name_Hall '-P 2ybc'
_symmetry_space_group_name_H-M 'P 1 21/c 1'
_atom_sites_solution_hydrogens difmap
_atom_sites_solution_primary direct
_atom_sites_solution_secondary difmap
_audit_creation_method SHELXL-97
_cell_angle_alpha 90.00
_cell_angle_beta 104.594(3)
_cell_angle_gamma 90.00
_cell_formula_units_Z 4
_cell_length_a 10.2410(3)
_cell_length_b 11.2160(2)
_cell_length_c 10.1672(2)
_cell_measurement_reflns_used 4153
_cell_measurement_temperature 100(2)
_cell_measurement_theta_max 32.5500
_cell_measurement_theta_min 3.6262
_cell_volume 1130.16(5)
_computing_cell_refinement CrysAlisPro
_computing_data_collection CrysAlisPro
_computing_data_reduction CrysAlisPro
_computing_molecular_graphics
;
ORTEP-3 (L.J. Farrugia, 1997)
Mercury 2.2
;
_computing_structure_refinement 'SHELXL-97 (Sheldrick, 1997)'
_computing_structure_solution
;
Patterson method using DIRDIF-99 (P.T. Beurskens et al., 1999)
;
_diffrn_ambient_temperature 100(2)
_diffrn_detector_area_resol_mean 10.2673
_diffrn_measured_fraction_theta_full 0.998
_diffrn_measured_fraction_theta_max 0.924
_diffrn_measurement_device_type 'Goniometer Xcalibur, detector: Ruby'
_diffrn_measurement_method 'f\ and \w scans'
_diffrn_radiation_monochromator graphite
_diffrn_radiation_source 'Enhance (Mo) X-ray Source'
_diffrn_radiation_type MoK\a
_diffrn_radiation_wavelength 0.71073
_diffrn_reflns_av_R_equivalents 0.0351
_diffrn_reflns_av_sigmaI/netI 0.0521
_diffrn_reflns_limit_h_max 15
_diffrn_reflns_limit_h_min -14
_diffrn_reflns_limit_k_max 16
_diffrn_reflns_limit_k_min -16
_diffrn_reflns_limit_l_max 15
_diffrn_reflns_limit_l_min -15
_diffrn_reflns_number 11630
_diffrn_reflns_theta_full 25.00
_diffrn_reflns_theta_max 32.60
_diffrn_reflns_theta_min 3.63
_exptl_absorpt_coefficient_mu 0.348
_exptl_absorpt_correction_T_max 0.979
_exptl_absorpt_correction_T_min 0.943
_exptl_absorpt_correction_type analytical
_exptl_absorpt_process_details
;
CrysAlispro, Oxford Diffraction Ltd.
;
_exptl_crystal_colour colourless
_exptl_crystal_density_diffrn 1.718
_exptl_crystal_density_method 'not measured'
_exptl_crystal_description Prismatic
_exptl_crystal_F_000 616
_exptl_crystal_size_max 0.219
_exptl_crystal_size_mid 0.141
_exptl_crystal_size_min 0.062
_refine_diff_density_max 0.358
_refine_diff_density_min -0.569
_refine_ls_extinction_method none
_refine_ls_goodness_of_fit_ref 1.014
_refine_ls_hydrogen_treatment mixed
_refine_ls_matrix_type full
_refine_ls_number_parameters 218
_refine_ls_number_reflns 3808
_refine_ls_number_restraints 0
_refine_ls_restrained_S_all 0.881
_refine_ls_R_factor_all 0.0578
_refine_ls_R_factor_gt 0.039
_refine_ls_shift/su_max 0.000
_refine_ls_shift/su_mean 0.000
_refine_ls_structure_factor_coef Fsqd
_refine_ls_weighting_details 'calc w=1/[\s^2^(Fo^2^)+(0.0344P)^2^+0.0000P] where P=(Fo^2^+2Fc^2^)/3'
_refine_ls_weighting_scheme calc
_refine_ls_wR_factor_gt 0.0699
_refine_ls_wR_factor_ref 0.0661
_reflns_number_gt 2588
_reflns_number_total 3808
_reflns_threshold_expression >2sigma(I)
_cod_data_source_file kd5044.cif
_cod_data_source_block I
_cod_depositor_comments
;
The following automatic conversions were performed:
'_symmetry_cell_setting' value 'Monoclinic' changed to 'monoclinic'
according to '/home/saulius/struct/CIF-dictionaries/cif_core.dic'
dictionary named 'cif_core.dic' version 2.4.1 from
2010-06-29.

'_geom_angle_publ_flag' value 'YES' changed to 'yes'
according to '/home/saulius/struct/CIF-dictionaries/cif_core.dic'
dictionary named 'cif_core.dic' version 2.4.1 from 2010-06-29 (36
times).

'_geom_bond_publ_flag' value 'YES' changed to 'yes' according to
'/home/saulius/struct/CIF-dictionaries/cif_core.dic' dictionary named
'cif_core.dic' version 2.4.1 from 2010-06-29 (26 times).

Automatic conversion script
Id: cif_fix_enum 1527 2010-12-29 10:47:43Z saulius 
;
_cod_original_cell_volume 1130.16(4)
_cod_original_sg_symbol_H-M 'P 21/c'
_cod_database_code 2104758

loop_
_symmetry_equiv_pos_as_xyz
'x, y, z'
'-x, y+1/2, -z+1/2'
'-x, -y, -z'
'x, -y-1/2, z-1/2'

loop_
_atom_site_type_symbol
_atom_site_label
_atom_site_fract_x
_atom_site_fract_y
_atom_site_fract_z
_atom_site_U_iso_or_equiv
_atom_site_adp_type
_atom_site_calc_flag
_atom_site_refinement_flags
_atom_site_occupancy
_atom_site_disorder_assembly
_atom_site_disorder_group
S S1 0.20067(3) 0.12773(2) 0.31667(3) 0.00948(7) Uani d . 1 . .
O O1 0.12739(8) 0.12759(7) 0.17143(8) 0.01307(17) Uani d . 1 . .
O O2 0.16614(8) 0.23674(7) 0.38268(9) 0.01520(19) Uani d . 1 . .
O O3 0.15861(9) 0.02226(7) 0.38470(9) 0.01484(19) Uani d . 1 . .
O O4 0.34643(8) 0.12272(7) 0.32975(8) 0.01604(19) Uani d . 1 . .
O O11 0.83555(9) 0.27251(7) 0.63145(9) 0.0172(2) Uani d . 1 . .
O O12 0.83510(8) 0.46637(7) 0.63167(9) 0.01555(19) Uani d . 1 . .
O O13 0.83520(9) 0.36932(7) 0.81636(9) 0.01786(19) Uani d . 1 . .
O O21 0.59300(9) 0.13979(7) 0.90286(9) 0.0173(2) Uani d . 1 . .
O O22 0.52764(12) 0.17849(9) 0.68751(10) 0.0317(3) Uani d . 1 . .
O O23 0.41911(10) 0.04892(9) 0.77754(10) 0.0252(2) Uani d . 1 . .
N N1 0.83431(10) 0.36956(9) 0.69333(10) 0.0126(2) Uani d . 1 . .
N N2 0.51256(11) 0.12285(9) 0.78708(11) 0.0155(2) Uani d . 1 . .
N N3 0.08231(12) 0.11844(11) 0.62132(12) 0.0142(2) Uani d . 1 . .
N N4 0.62438(12) 0.10914(10) 0.45465(13) 0.0137(2) Uani d . 1 . .
N N5 0.36992(12) 0.12152(11) 1.04740(12) 0.0125(2) Uani d . 1 . .
N N6 0.92080(13) 0.37440(12) 0.38828(13) 0.0146(2) Uani d . 1 . .
H H3A 0.0015(17) 0.0902(13) 0.6160(15) 0.024(4) Uiso d . 1 . .
H H3B 0.136(2) 0.0828(18) 0.690(2) 0.054(6) Uiso d . 1 . .
H H3C 0.1064(17) 0.1041(14) 0.5487(19) 0.034(5) Uiso d . 1 . .
H H3D 0.0834(15) 0.1947(16) 0.6370(16) 0.030(4) Uiso d . 1 . .
H H4A 0.6458(15) 0.1802(14) 0.4416(15) 0.022(4) Uiso d . 1 . .
H H4B 0.6124(19) 0.0705(17) 0.382(2) 0.053(6) Uiso d . 1 . .
H H4C 0.6884(17) 0.0794(13) 0.5180(17) 0.025(4) Uiso d . 1 . .
H H4D 0.5536(19) 0.1113(14) 0.4782(18) 0.037(5) Uiso d . 1 . .
H H5A 0.3119(16) 0.1667(13) 0.9973(16) 0.021(4) Uiso d . 1 . .
H H5B 0.3441(15) 0.0528(15) 1.0251(15) 0.023(4) Uiso d . 1 . .
H H5C 0.4499(16) 0.1320(11) 1.0329(15) 0.017(4) Uiso d . 1 . .
H H5D 0.3740(16) 0.1295(12) 1.1328(18) 0.023(4) Uiso d . 1 . .
H H6A 0.8727(19) 0.3403(16) 0.325(2) 0.040(6) Uiso d . 1 . .
H H6B 0.8957(18) 0.3645(13) 0.4560(19) 0.035(5) Uiso d . 1 . .
H H6C 0.9197(14) 0.4506(14) 0.3665(15) 0.020(4) Uiso d . 1 . .
H H6D 1.0005(19) 0.3463(14) 0.3988(16) 0.032(5) Uiso d . 1 . .

loop_
_atom_site_aniso_label
_atom_site_aniso_U_11
_atom_site_aniso_U_22
_atom_site_aniso_U_33
_atom_site_aniso_U_12
_atom_site_aniso_U_13
_atom_site_aniso_U_23
S1 0.00936(14) 0.00985(13) 0.00895(13) -0.00003(11) 0.00179(10) 0.00024(12)
O1 0.0138(4) 0.0152(4) 0.0089(4) 0.0000(3) 0.0005(3) -0.0001(4)
O2 0.0165(4) 0.0126(4) 0.0163(4) 0.0008(3) 0.0036(4) -0.0035(4)
O3 0.0172(5) 0.0122(4) 0.0149(4) -0.0013(3) 0.0038(4) 0.0040(4)
O4 0.0109(4) 0.0233(5) 0.0137(4) 0.0007(4) 0.0026(3) 0.0001(4)
O11 0.0176(5) 0.0130(4) 0.0204(5) -0.0001(3) 0.0034(4) -0.0060(4)
O12 0.0164(5) 0.0128(4) 0.0170(5) 0.0012(3) 0.0034(4) 0.0041(4)
O13 0.0244(5) 0.0173(4) 0.0150(4) 0.0015(4) 0.0108(4) 0.0015(4)
O21 0.0186(5) 0.0146(4) 0.0162(4) -0.0010(4) -0.0003(4) -0.0022(4)
O22 0.0514(7) 0.0300(6) 0.0192(5) 0.0144(5) 0.0192(5) 0.0107(5)
O23 0.0212(5) 0.0285(5) 0.0247(5) -0.0068(4) 0.0036(4) -0.0129(5)
N1 0.0101(5) 0.0124(5) 0.0152(5) 0.0005(4) 0.0031(4) 0.0004(5)
N2 0.0193(6) 0.0145(5) 0.0139(5) 0.0058(5) 0.0062(4) -0.0003(5)
N3 0.0186(6) 0.0124(6) 0.0127(5) -0.0022(5) 0.0061(5) -0.0018(5)
N4 0.0112(6) 0.0137(6) 0.0162(6) 0.0001(4) 0.0035(5) 0.0004(5)
N5 0.0141(6) 0.0118(5) 0.0119(5) 0.0006(5) 0.0039(4) 0.0000(5)
N6 0.0170(6) 0.0140(6) 0.0131(5) 0.0009(5) 0.0042(5) 0.0008(5)

loop_
_atom_type_symbol
_atom_type_description
_atom_type_scat_dispersion_real
_atom_type_scat_dispersion_imag
_atom_type_scat_source
H H 0.0000 0.0000 'International Tables Vol C Tables 4.2.6.8 and 6.1.1.4'
N N 0.0061 0.0033 'International Tables Vol C Tables 4.2.6.8 and 6.1.1.4'
O O 0.0106 0.0060 'International Tables Vol C Tables 4.2.6.8 and 6.1.1.4'
S S 0.1246 0.1234 'International Tables Vol C Tables 4.2.6.8 and 6.1.1.4'

loop_
_geom_angle_atom_site_label_1
_geom_angle_atom_site_label_2
_geom_angle_atom_site_label_3
_geom_angle_site_symmetry_1
_geom_angle_site_symmetry_3
_geom_angle
_geom_angle_publ_flag
O4 S1 O1 . . 109.86(5) yes
O4 S1 O2 . . 110.17(5) yes
O1 S1 O2 . . 109.56(5) yes
O4 S1 O3 . . 109.56(5) yes
O1 S1 O3 . . 109.27(5) yes
O2 S1 O3 . . 108.41(5) yes
O13 N1 O12 . . 120.20(10) yes
O13 N1 O11 . . 120.03(10) yes
O12 N1 O11 . . 119.76(10) yes
O22 N2 O23 . . 121.59(12) yes
O22 N2 O21 . . 119.99(11) yes
O23 N2 O21 . . 118.42(10) yes
H3A N3 H3B . . 106.0(16) yes
H3A N3 H3C . . 110.8(15) yes
H3B N3 H3C . . 110.6(16) yes
H3A N3 H3D . . 109.6(13) yes
H3B N3 H3D . . 109.1(16) yes
H3C N3 H3D . . 110.7(14) yes
H4A N4 H4B . . 109.6(16) yes
H4A N4 H4C . . 107.7(15) yes
H4B N4 H4C . . 111.9(16) yes
H4A N4 H4D . . 107.5(14) yes
H4B N4 H4D . . 109.2(17) yes
H4C N4 H4D . . 110.9(16) yes
H5A N5 H5B . . 105.4(15) yes
H5A N5 H5C . . 111.3(14) yes
H5B N5 H5C . . 109.0(13) yes
H5A N5 H5D . . 113.1(14) yes
H5B N5 H5D . . 107.7(14) yes
H5C N5 H5D . . 110.2(14) yes
H6A N6 H6B . . 111.2(17) yes
H6A N6 H6C . . 107.0(15) yes
H6B N6 H6C . . 111.4(14) yes
H6A N6 H6D . . 107.2(16) yes
H6B N6 H6D . . 110.1(16) yes
H6C N6 H6D . . 109.8(14) yes

loop_
_geom_bond_atom_site_label_1
_geom_bond_atom_site_label_2
_geom_bond_site_symmetry_2
_geom_bond_distance
_geom_bond_publ_flag
S1 O4 . 1.4659(9) yes
S1 O1 . 1.4782(8) yes
S1 O2 . 1.4799(9) yes
S1 O3 . 1.4879(9) yes
O11 N1 . 1.2589(12) yes
O12 N1 . 1.2549(12) yes
O13 N1 . 1.2486(13) yes
O21 N2 . 1.2696(13) yes
O22 N2 . 1.2316(13) yes
O23 N2 . 1.2515(13) yes
N3 H3A . 0.875(17) yes
N3 H3B . 0.87(2) yes
N3 H3C . 0.851(18) yes
N3 H3D . 0.870(17) yes
N4 H4A . 0.846(16) yes
N4 H4B . 0.84(2) yes
N4 H4C . 0.862(17) yes
N4 H4D . 0.819(19) yes
N5 H5A . 0.846(17) yes
N5 H5B . 0.828(16) yes
N5 H5C . 0.876(16) yes
N5 H5D . 0.863(17) yes
N6 H6A . 0.80(2) yes
N6 H6B . 0.801(19) yes
N6 H6C . 0.882(15) yes
N6 H6D . 0.856(18) yes
